data_7236996
loop_
_publ_author_name
'Mezzadri, F.'
'Mahbouli Rhouma, N.'
'Delmonte, D.'
'Cabassi, R.'
'Loukil, M.'
'Calestani, G.'

_publ_section_title
;
 Phase equilibria in metastable regime in the (C8H12NO)2[ZnCl4]
 ferroelectric system
;
_journal_issue 5
_journal_name_full 'Journal of Materials Chemistry C'
_journal_page_first 1057
_journal_paper_doi 10.1039/C7TC04802E
_journal_volume 6
_journal_year 2018
_chemical_formula_moiety '2(C8 H12 N O), Cl4 Zn'
_chemical_formula_sum 'C16 H24 Cl4 N2 O2 Zn'
_chemical_formula_weight 483.56
_space_group_crystal_system monoclinic
_space_group_IT_number 4
_space_group_name_Hall 'P 2yb'
_space_group_name_H-M_alt 'P 1 21 1'
_atom_sites_solution_hydrogens geom
_audit_creation_method SHELXL-2014/7
_audit_update_record
;
2017-10-20 deposited with the CCDC.
2018-01-05 downloaded from the CCDC.
;
_cell_angle_alpha 90
_cell_angle_beta 91.0564(16)
_cell_angle_gamma 90
_cell_formula_units_Z 4
_cell_length_a 10.3963(12)
_cell_length_b 7.4549(8)
_cell_length_c 26.803(3)
_cell_measurement_reflns_used 1573
_cell_measurement_temperature 120(2)
_cell_measurement_theta_max 60.836
_cell_measurement_theta_min 4.779
_cell_volume 2077.0(4)
_computing_structure_refinement 'SHELXL-2014/7 (Sheldrick, 2014)'
_diffrn_ambient_temperature 120(2)
_diffrn_measured_fraction_theta_full 0.998
_diffrn_measured_fraction_theta_max 0.998
_diffrn_measurement_device_type 'Bruker APEX2 CCD'
_diffrn_measurement_method '\w scan'
_diffrn_radiation_type MoK\a
_diffrn_radiation_wavelength 0.71073
_diffrn_reflns_av_R_equivalents 0.0353
_diffrn_reflns_av_unetI/netI 0.0440
_diffrn_reflns_Laue_measured_fraction_full 0.998
_diffrn_reflns_Laue_measured_fraction_max 0.998
_diffrn_reflns_limit_h_max 12
_diffrn_reflns_limit_h_min -12
_diffrn_reflns_limit_k_max 9
_diffrn_reflns_limit_k_min -9
_diffrn_reflns_limit_l_max 33
_diffrn_reflns_limit_l_min -33
_diffrn_reflns_number 23672
_diffrn_reflns_point_group_measured_fraction_full 0.999
_diffrn_reflns_point_group_measured_fraction_max 0.999
_diffrn_reflns_theta_full 25.242
_diffrn_reflns_theta_max 25.999
_diffrn_reflns_theta_min 0.760
_exptl_absorpt_coefficient_mu 1.709
_exptl_absorpt_correction_T_max 0.746
_exptl_absorpt_correction_T_min 0.438
_exptl_absorpt_correction_type multi-scan
_exptl_absorpt_process_details 'Bruker APEX2 CCD'
_exptl_crystal_colour white
_exptl_crystal_density_diffrn 1.546
_exptl_crystal_description plate
_exptl_crystal_F_000 992
_exptl_crystal_size_max 0.15
_exptl_crystal_size_mid 0.11
_exptl_crystal_size_min 0.07
_refine_diff_density_max 1.123
_refine_diff_density_min -0.561
_refine_diff_density_rms 0.087
_refine_ls_abs_structure_details
;
 Refined as an inversion twin.
;
_refine_ls_abs_structure_Flack 0.059(13)
_refine_ls_extinction_method none
_refine_ls_goodness_of_fit_ref 1.175
_refine_ls_hydrogen_treatment constr
_refine_ls_matrix_type full
_refine_ls_number_parameters 461
_refine_ls_number_reflns 8137
_refine_ls_number_restraints 7
_refine_ls_restrained_S_all 1.181
_refine_ls_R_factor_all 0.0371
_refine_ls_R_factor_gt 0.0363
_refine_ls_shift/su_max 0.001
_refine_ls_shift/su_mean 0.000
_refine_ls_structure_factor_coef Fsqd
_refine_ls_weighting_details 'w=1/[\s^2^(Fo^2^)+(0.0225P)^2^+2.8845P] where P=(Fo^2^+2Fc^2^)/3'
_refine_ls_weighting_scheme calc
_refine_ls_wR_factor_gt 0.0883
_refine_ls_wR_factor_ref 0.0887
_reflns_Friedel_coverage 0.851
_reflns_Friedel_fraction_full 1.000
_reflns_Friedel_fraction_max 1.000
_reflns_number_gt 7949
_reflns_number_total 8137
_reflns_threshold_expression 'I > 2\s(I)'
_cod_data_source_file c7tc04802e2.cif
_cod_data_source_block IV_120K
_cod_original_sg_symbol_H-M 'P 21'
_cod_database_code 7236996
_shelx_shelxl_version_number 2014/7
_shelx_space_group_comment
;
The symmetry employed for this shelxl refinement is uniquely defined
by the following loop, which should always be used as a source of
symmetry information in preference to the above space-group names.
They are only intended as comments.
;

loop_
_space_group_symop_operation_xyz
'x, y, z'
'-x, y+1/2, -z'

loop_
_atom_site_label
_atom_site_type_symbol
_atom_site_fract_x
_atom_site_fract_y
_atom_site_fract_z
_atom_site_U_iso_or_equiv
_atom_site_adp_type
_atom_site_occupancy
_atom_site_site_symmetry_order
_atom_site_calc_flag
_atom_site_refinement_flags_posn
_atom_site_refinement_flags_adp
Zn1 Zn 0.23266(6) 0.16236(8) 0.02183(2) 0.01578(14) Uani 1 1 d . .
Zn2 Zn 0.26804(6) 0.80466(8) 0.52055(2) 0.01853(15) Uani 1 1 d . .
Cl1 Cl 0.24997(13) 0.84934(18) 0.43646(5) 0.0219(3) Uani 1 1 d . .
Cl2 Cl 0.32496(13) 0.43251(17) 0.03915(5) 0.0198(3) Uani 1 1 d . .
Cl3 Cl 0.24611(15) 0.10738(18) -0.06097(5) 0.0252(3) Uani 1 1 d . .
Cl4 Cl 0.16186(14) 0.54935(18) 0.54074(5) 0.0234(3) Uani 1 1 d . .
Cl5 Cl 0.34766(13) -0.05521(18) 0.06225(5) 0.0232(3) Uani 1 1 d . .
Cl6 Cl 0.48098(12) 0.8007(2) 0.54361(5) 0.0244(3) Uani 1 1 d . .
Cl7 Cl 0.02306(12) 0.1445(2) 0.04477(5) 0.0253(3) Uani 1 1 d . .
Cl8 Cl 0.17500(14) 1.03852(19) 0.55981(5) 0.0254(3) Uani 1 1 d . .
C11 C 0.1744(7) 0.1355(9) 0.1837(2) 0.0325(14) Uani 1 1 d . .
H11A H 0.2129 0.1148 0.1519 0.049 Uiso 1 1 calc R U
H11B H 0.1004 0.2113 0.1794 0.049 Uiso 1 1 calc R U
H11C H 0.1488 0.0231 0.1978 0.049 Uiso 1 1 calc R U
O1 O 0.2659(4) 0.2213(5) 0.21645(15) 0.0240(9) Uani 1 1 d . .
C12 C 0.2313(5) 0.2529(7) 0.2643(2) 0.0186(11) Uani 1 1 d . .
C13 C 0.3245(5) 0.3402(7) 0.2941(2) 0.0208(11) Uani 1 1 d . .
H13 H 0.4030 0.3717 0.2805 0.025 Uiso 1 1 calc R U
C14 C 0.3006(6) 0.3794(7) 0.3430(2) 0.0215(12) Uani 1 1 d . .
H14 H 0.3640 0.4353 0.3623 0.026 Uiso 1 1 calc R U
C15 C 0.1832(5) 0.3371(7) 0.3643(2) 0.0188(11) Uani 1 1 d . .
C16 C 0.0904(5) 0.2542(8) 0.3342(2) 0.0220(12) Uani 1 1 d . .
H16 H 0.0107 0.2272 0.3476 0.026 Uiso 1 1 calc R U
C17 C 0.1135(5) 0.2107(7) 0.2850(2) 0.0231(12) Uani 1 1 d . .
H17 H 0.0504 0.1534 0.2658 0.028 Uiso 1 1 calc R U
C18 C 0.1597(6) 0.3931(7) 0.4173(2) 0.0234(12) Uani 1 1 d . .
H18A H 0.2380 0.4454 0.4312 0.028 Uiso 1 1 calc R U
H18B H 0.0937 0.4850 0.4173 0.028 Uiso 1 1 calc R U
N1 N 0.1188(5) 0.2417(7) 0.44998(18) 0.0257(11) Uani 1 1 d . .
H1N1 H 0.1256 0.2749 0.4818 0.039 Uiso 1 1 calc R U
H2N1 H 0.1691 0.1471 0.4448 0.039 Uiso 1 1 calc R U
H3N1 H 0.0375 0.2130 0.4428 0.039 Uiso 1 1 calc R U
C21 C 0.9897(8) 0.7965(11) 0.3445(2) 0.0405(16) Uani 1 1 d . .
H21A H 0.9508 0.8506 0.3730 0.061 Uiso 1 1 calc R U
H21B H 1.0772 0.8363 0.3422 0.061 Uiso 1 1 calc R U
H21C H 0.9879 0.6684 0.3479 0.061 Uiso 1 1 calc R U
O2 O 0.9202(4) 0.8474(5) 0.30049(15) 0.0240(9) Uani 1 1 d . .
C22 C 0.9646(5) 0.7822(7) 0.25606(19) 0.0171(11) Uani 1 1 d . .
C23 C 0.8943(5) 0.8306(7) 0.2136(2) 0.0202(11) Uani 1 1 d . .
H23 H 0.8214 0.9021 0.2163 0.024 Uiso 1 1 calc R U
C24 C 0.9326(6) 0.7727(8) 0.1673(2) 0.0232(12) Uani 1 1 d . .
H24 H 0.8845 0.8040 0.1391 0.028 Uiso 1 1 calc R U
C25 C 1.0431(6) 0.6671(8) 0.1625(2) 0.0245(12) Uani 1 1 d . .
C26 C 1.1119(5) 0.6223(7) 0.2049(2) 0.0240(13) Uani 1 1 d . .
H26 H 1.1859 0.5532 0.2021 0.029 Uiso 1 1 calc R U
C27 C 1.0742(5) 0.6771(8) 0.2519(2) 0.0232(12) Uani 1 1 d . .
H27 H 1.1216 0.6440 0.2802 0.028 Uiso 1 1 calc R U
C28 C 1.0787(9) 0.5897(12) 0.1128(3) 0.052(2) Uani 1 1 d . U
H28A H 1.1633 0.5359 0.1162 0.063 Uiso 1 1 calc R U
H28B H 1.0185 0.4943 0.1046 0.063 Uiso 1 1 calc R U
N2 N 1.0805(5) 0.7132(8) 0.07163(18) 0.0288(12) Uani 1 1 d . .
H1N2 H 1.0811 0.6522 0.0431 0.043 Uiso 1 1 calc R U
H2N2 H 1.1506 0.7814 0.0740 0.043 Uiso 1 1 calc R U
H3N2 H 1.0108 0.7824 0.0723 0.043 Uiso 1 1 calc R U
C31 C 0.5090(7) 0.6115(9) 0.1577(2) 0.0365(16) Uani 1 1 d . .
H31A H 0.4723 0.6110 0.1245 0.055 Uiso 1 1 calc R U
H31B H 0.5191 0.4903 0.1692 0.055 Uiso 1 1 calc R U
H31C H 0.5914 0.6694 0.1574 0.055 Uiso 1 1 calc R U
O3 O 0.4259(4) 0.7061(6) 0.19020(15) 0.0240(9) Uani 1 1 d . .
C32 C 0.4687(5) 0.7326(7) 0.23801(19) 0.0168(11) Uani 1 1 d . .
C33 C 0.5847(5) 0.6688(8) 0.2574(2) 0.0219(11) Uani 1 1 d . .
H33 H 0.6383 0.5995 0.2377 0.026 Uiso 1 1 calc R U
C34 C 0.6199(6) 0.7091(7) 0.3060(2) 0.0229(12) Uani 1 1 d . .
H34 H 0.6974 0.6653 0.3190 0.027 Uiso 1 1 calc R U
C35 C 0.5420(5) 0.8139(8) 0.3361(2) 0.0230(12) Uani 1 1 d . .
C36 C 0.4254(6) 0.8767(7) 0.3163(2) 0.0210(12) Uani 1 1 d . .
H36 H 0.3718 0.9463 0.3359 0.025 Uiso 1 1 calc R U
C37 C 0.3894(5) 0.8360(7) 0.2680(2) 0.0195(11) Uani 1 1 d . .
H37 H 0.3112 0.8779 0.2552 0.023 Uiso 1 1 calc R U
C38 C 0.5877(7) 0.8657(9) 0.3878(2) 0.0345(15) Uani 1 1 d . .
H38A H 0.6810 0.8697 0.3887 0.041 Uiso 1 1 calc R U
H38B H 0.5563 0.9849 0.3955 0.041 Uiso 1 1 calc R U
N3 N 0.5432(5) 0.7386(7) 0.42634(18) 0.0282(11) Uani 1 1 d . .
H1N3 H 0.5657 0.7794 0.4565 0.042 Uiso 1 1 calc R U
H2N3 H 0.5792 0.6318 0.4215 0.042 Uiso 1 1 calc R U
H3N3 H 0.4580 0.7282 0.4242 0.042 Uiso 1 1 calc R U
C41 C 0.7050(6) 0.2428(9) 0.3253(2) 0.0297(14) Uani 1 1 d . .
H41A H 0.7367 0.2953 0.3558 0.044 Uiso 1 1 calc R U
H41B H 0.7197 0.1157 0.3260 0.044 Uiso 1 1 calc R U
H41C H 0.6144 0.2658 0.3217 0.044 Uiso 1 1 calc R U
O4 O 0.7701(4) 0.3193(6) 0.28440(13) 0.0227(8) Uani 1 1 d . .
C42 C 0.7365(5) 0.2625(7) 0.2373(2) 0.0192(11) Uani 1 1 d . .
C43 C 0.6299(5) 0.1573(8) 0.2257(2) 0.0193(11) Uani 1 1 d . .
H43 H 0.5739 0.1231 0.2506 0.023 Uiso 1 1 calc R U
C44 C 0.6072(5) 0.1029(7) 0.1764(2) 0.0178(11) Uani 1 1 d . .
H44 H 0.5353 0.0333 0.1687 0.021 Uiso 1 1 calc R U
C45 C 0.6905(5) 0.1511(7) 0.13864(19) 0.0162(10) Uani 1 1 d . .
C46 C 0.7966(5) 0.2604(7) 0.1516(2) 0.0194(11) Uani 1 1 d . .
H46 H 0.8531 0.2954 0.1269 0.023 Uiso 1 1 calc R U
C47 C 0.8184(5) 0.3164(8) 0.2000(2) 0.0192(11) Uani 1 1 d . .
H47 H 0.8881 0.3904 0.2076 0.023 Uiso 1 1 calc R U
C48 C 0.6734(5) 0.0855(7) 0.0863(2) 0.0196(11) Uani 1 1 d . .
H48A H 0.6233 -0.0242 0.0865 0.023 Uiso 1 1 calc R U
H48B H 0.7571 0.0575 0.0730 0.023 Uiso 1 1 calc R U
N4 N 0.6073(5) 0.2204(6) 0.05283(17) 0.0197(10) Uani 1 1 d . .
H1N4 H 0.6099 0.1827 0.0214 0.030 Uiso 1 1 calc R U
H2N4 H 0.6471 0.3257 0.0555 0.030 Uiso 1 1 calc R U
H3N4 H 0.5257 0.2324 0.0618 0.030 Uiso 1 1 calc R U

loop_
_atom_site_aniso_label
_atom_site_aniso_U_11
_atom_site_aniso_U_22
_atom_site_aniso_U_33
_atom_site_aniso_U_23
_atom_site_aniso_U_13
_atom_site_aniso_U_12
Zn1 0.0172(3) 0.0135(3) 0.0167(3) -0.0004(2) 0.0011(2) -0.0004(2)
Zn2 0.0242(3) 0.0149(3) 0.0165(3) 0.0008(2) -0.0007(2) -0.0021(3)
Cl1 0.0292(7) 0.0194(7) 0.0170(6) 0.0014(5) -0.0011(5) 0.0005(5)
Cl2 0.0237(7) 0.0133(6) 0.0226(7) -0.0034(5) 0.0028(5) -0.0026(5)
Cl3 0.0414(8) 0.0173(7) 0.0171(7) -0.0014(5) 0.0022(6) 0.0017(6)
Cl4 0.0308(7) 0.0171(6) 0.0220(7) 0.0039(5) -0.0026(5) -0.0046(5)
Cl5 0.0205(7) 0.0198(6) 0.0293(7) 0.0073(6) -0.0026(5) 0.0022(5)
Cl6 0.0231(6) 0.0288(7) 0.0212(6) 0.0002(6) -0.0038(5) -0.0004(6)
Cl7 0.0174(6) 0.0313(7) 0.0274(7) -0.0004(6) 0.0046(5) 0.0010(6)
Cl8 0.0313(8) 0.0226(7) 0.0224(7) -0.0041(5) 0.0034(6) 0.0043(6)
C11 0.044(4) 0.029(3) 0.024(3) -0.003(3) -0.003(3) -0.001(3)
O1 0.033(2) 0.019(2) 0.020(2) -0.0017(16) 0.0016(17) 0.0004(16)
C12 0.023(3) 0.012(2) 0.021(3) 0.005(2) 0.000(2) 0.004(2)
C13 0.019(3) 0.015(3) 0.028(3) 0.002(2) 0.003(2) 0.001(2)
C14 0.024(3) 0.015(3) 0.026(3) 0.000(2) -0.003(2) -0.001(2)
C15 0.023(3) 0.010(3) 0.023(3) 0.003(2) 0.003(2) 0.000(2)
C16 0.017(3) 0.022(3) 0.027(3) 0.002(2) 0.004(2) -0.003(2)
C17 0.021(3) 0.019(3) 0.029(3) 0.001(2) -0.009(2) -0.004(2)
C18 0.029(3) 0.014(3) 0.027(3) -0.003(2) 0.005(2) -0.003(2)
N1 0.040(3) 0.020(2) 0.018(2) -0.0001(19) 0.001(2) -0.001(2)
C21 0.067(5) 0.035(4) 0.019(3) 0.002(3) -0.003(3) 0.001(4)
O2 0.030(2) 0.022(2) 0.021(2) -0.0031(16) 0.0048(16) -0.0018(16)
C22 0.021(3) 0.013(3) 0.018(3) 0.000(2) 0.004(2) -0.004(2)
C23 0.020(3) 0.014(3) 0.027(3) -0.001(2) 0.002(2) 0.004(2)
C24 0.031(3) 0.020(3) 0.018(3) 0.001(2) -0.004(2) 0.004(2)
C25 0.039(3) 0.009(2) 0.026(3) 0.006(2) 0.013(2) 0.004(3)
C26 0.020(3) 0.013(3) 0.039(3) 0.007(2) 0.011(2) 0.001(2)
C27 0.022(3) 0.019(3) 0.029(3) 0.004(3) -0.003(2) -0.001(2)
C28 0.062(3) 0.045(3) 0.049(3) 0.004(2) 0.013(2) 0.006(2)
N2 0.027(3) 0.041(3) 0.018(2) -0.002(2) -0.001(2) 0.009(2)
C31 0.054(4) 0.032(4) 0.023(3) -0.005(3) 0.006(3) 0.011(3)
O3 0.027(2) 0.024(2) 0.021(2) -0.0044(16) -0.0033(16) 0.0022(16)
C32 0.023(3) 0.011(2) 0.017(3) -0.001(2) 0.002(2) -0.004(2)
C33 0.023(3) 0.014(2) 0.028(3) -0.001(2) 0.005(2) 0.001(2)
C34 0.019(3) 0.014(3) 0.035(3) 0.002(2) -0.004(2) -0.001(2)
C35 0.028(3) 0.021(3) 0.020(3) 0.000(2) -0.002(2) -0.009(2)
C36 0.026(3) 0.013(2) 0.024(3) 0.001(2) 0.008(2) 0.001(2)
C37 0.019(3) 0.014(3) 0.026(3) 0.004(2) 0.001(2) 0.000(2)
C38 0.052(4) 0.024(3) 0.027(3) 0.000(3) -0.008(3) -0.010(3)
N3 0.029(3) 0.033(3) 0.022(3) 0.000(2) -0.002(2) 0.010(2)
C41 0.033(3) 0.035(3) 0.020(3) 0.001(3) 0.003(2) -0.003(3)
O4 0.031(2) 0.022(2) 0.0149(18) -0.0001(17) 0.0013(15) -0.0037(17)
C42 0.020(3) 0.013(3) 0.024(3) 0.001(2) -0.001(2) 0.008(2)
C43 0.018(2) 0.019(3) 0.022(3) 0.003(2) 0.008(2) 0.003(2)
C44 0.013(2) 0.013(2) 0.027(3) 0.003(2) 0.001(2) 0.0015(19)
C45 0.018(2) 0.011(2) 0.019(3) 0.001(2) 0.0015(19) 0.005(2)
C46 0.019(3) 0.018(3) 0.022(3) 0.005(2) 0.004(2) -0.001(2)
C47 0.017(2) 0.016(3) 0.025(3) 0.001(2) 0.000(2) 0.000(2)
C48 0.022(3) 0.014(2) 0.022(3) 0.002(2) -0.001(2) 0.005(2)
N4 0.022(2) 0.020(2) 0.017(2) 0.0018(18) -0.0007(18) 0.0001(18)

loop_
_atom_type_symbol
_atom_type_description
_atom_type_scat_dispersion_real
_atom_type_scat_dispersion_imag
_atom_type_scat_source
C C 0.0033 0.0016 'International Tables Vol C Tables 4.2.6.8 and 6.1.1.4'
H H 0.0000 0.0000 'International Tables Vol C Tables 4.2.6.8 and 6.1.1.4'
N N 0.0061 0.0033 'International Tables Vol C Tables 4.2.6.8 and 6.1.1.4'
Cl Cl 0.1484 0.1585 'International Tables Vol C Tables 4.2.6.8 and 6.1.1.4'
Zn Zn 0.2839 1.4301 'International Tables Vol C Tables 4.2.6.8 and 6.1.1.4'
O O 0.0106 0.0060 'International Tables Vol C Tables 4.2.6.8 and 6.1.1.4'

loop_
_geom_angle_atom_site_label_1
_geom_angle_atom_site_label_2
_geom_angle_atom_site_label_3
_geom_angle
Cl3 Zn1 Cl2 109.08(6)
Cl3 Zn1 Cl5 107.22(6)
Cl2 Zn1 Cl5 108.52(5)
Cl3 Zn1 Cl7 109.31(6)
Cl2 Zn1 Cl7 113.47(5)
Cl5 Zn1 Cl7 109.05(6)
Cl8 Zn2 Cl4 108.74(6)
Cl8 Zn2 Cl1 108.58(6)
Cl4 Zn2 Cl1 109.03(5)
Cl8 Zn2 Cl6 107.70(6)
Cl4 Zn2 Cl6 113.40(6)
Cl1 Zn2 Cl6 109.28(5)
O1 C11 H11A 109.5
O1 C11 H11B 109.5
H11A C11 H11B 109.5
O1 C11 H11C 109.5
H11A C11 H11C 109.5
H11B C11 H11C 109.5
C12 O1 C11 118.1(5)
O1 C12 C17 126.0(5)
O1 C12 C13 115.2(5)
C17 C12 C13 118.9(5)
C14 C13 C12 120.5(5)
C14 C13 H13 119.8
C12 C13 H13 119.8
C13 C14 C15 121.3(5)
C13 C14 H14 119.3
C15 C14 H14 119.3
C16 C15 C14 117.9(5)
C16 C15 C18 123.2(5)
C14 C15 C18 118.9(5)
C17 C16 C15 121.7(5)
C17 C16 H16 119.2
C15 C16 H16 119.2
C16 C17 C12 119.8(5)
C16 C17 H17 120.1
C12 C17 H17 120.1
N1 C18 C15 113.4(4)
N1 C18 H18A 108.9
C15 C18 H18A 108.9
N1 C18 H18B 108.9
C15 C18 H18B 108.9
H18A C18 H18B 107.7
C18 N1 H1N1 109.5
C18 N1 H2N1 109.5
H1N1 N1 H2N1 109.5
C18 N1 H3N1 109.5
H1N1 N1 H3N1 109.5
H2N1 N1 H3N1 109.5
O2 C21 H21A 109.5
O2 C21 H21B 109.5
H21A C21 H21B 109.5
O2 C21 H21C 109.5
H21A C21 H21C 109.5
H21B C21 H21C 109.5
C22 O2 C21 116.8(5)
O2 C22 C27 123.9(5)
O2 C22 C23 116.0(5)
C27 C22 C23 120.1(5)
C24 C23 C22 120.0(5)
C24 C23 H23 120.0
C22 C23 H23 120.0
C23 C24 C25 120.7(5)
C23 C24 H24 119.6
C25 C24 H24 119.6
C26 C25 C24 118.4(5)
C26 C25 C28 120.4(6)
C24 C25 C28 120.9(6)
C25 C26 C27 121.9(5)
C25 C26 H26 119.1
C27 C26 H26 119.1
C26 C27 C22 119.0(5)
C26 C27 H27 120.5
C22 C27 H27 120.5
N2 C28 C25 116.2(6)
N2 C28 H28A 108.2
C25 C28 H28A 108.2
N2 C28 H28B 108.2
C25 C28 H28B 108.2
H28A C28 H28B 107.4
C28 N2 H1N2 109.5
C28 N2 H2N2 109.5
H1N2 N2 H2N2 109.5
C28 N2 H3N2 109.5
H1N2 N2 H3N2 109.5
H2N2 N2 H3N2 109.5
O3 C31 H31A 109.5
O3 C31 H31B 109.5
H31A C31 H31B 109.5
O3 C31 H31C 109.5
H31A C31 H31C 109.5
H31B C31 H31C 109.5
C32 O3 C31 117.2(5)
O3 C32 C33 124.6(5)
O3 C32 C37 115.9(5)
C33 C32 C37 119.5(5)
C34 C33 C32 119.5(5)
C34 C33 H33 120.3
C32 C33 H33 120.3
C33 C34 C35 121.4(5)
C33 C34 H34 119.3
C35 C34 H34 119.3
C34 C35 C36 118.6(5)
C34 C35 C38 119.9(6)
C36 C35 C38 121.4(6)
C37 C36 C35 120.2(5)
C37 C36 H36 119.9
C35 C36 H36 119.9
C36 C37 C32 120.8(5)
C36 C37 H37 119.6
C32 C37 H37 119.6
N3 C38 C35 112.3(5)
N3 C38 H38A 109.1
C35 C38 H38A 109.1
N3 C38 H38B 109.1
C35 C38 H38B 109.1
H38A C38 H38B 107.9
C38 N3 H1N3 109.5
C38 N3 H2N3 109.5
H1N3 N3 H2N3 109.5
C38 N3 H3N3 109.5
H1N3 N3 H3N3 109.5
H2N3 N3 H3N3 109.5
O4 C41 H41A 109.5
O4 C41 H41B 109.5
H41A C41 H41B 109.5
O4 C41 H41C 109.5
H41A C41 H41C 109.5
H41B C41 H41C 109.5
C42 O4 C41 118.1(5)
O4 C42 C47 115.2(5)
O4 C42 C43 124.7(5)
C47 C42 C43 120.1(5)
C42 C43 C44 119.7(5)
C42 C43 H43 120.2
C44 C43 H43 120.2
C45 C44 C43 121.1(5)
C45 C44 H44 119.5
C43 C44 H44 119.5
C44 C45 C46 117.7(5)
C44 C45 C48 122.3(5)
C46 C45 C48 120.0(5)
C47 C46 C45 121.5(5)
C47 C46 H46 119.3
C45 C46 H46 119.3
C46 C47 C42 119.9(5)
C46 C47 H47 120.0
C42 C47 H47 120.0
C45 C48 N4 112.8(4)
C45 C48 H48A 109.0
N4 C48 H48A 109.0
C45 C48 H48B 109.0
N4 C48 H48B 109.0
H48A C48 H48B 107.8
C48 N4 H1N4 109.5
C48 N4 H2N4 109.5
H1N4 N4 H2N4 109.5
C48 N4 H3N4 109.5
H1N4 N4 H3N4 109.5
H2N4 N4 H3N4 109.5

loop_
_geom_bond_atom_site_label_1
_geom_bond_atom_site_label_2
_geom_bond_distance
Zn1 Cl3 2.2635(15)
Zn1 Cl2 2.2751(14)
Zn1 Cl5 2.2773(14)
Zn1 Cl7 2.2789(14)
Zn2 Cl8 2.2626(15)
Zn2 Cl4 2.2706(15)
Zn2 Cl1 2.2829(15)
Zn2 Cl6 2.2877(14)
C11 O1 1.433(7)
C11 H11A 0.9600
C11 H11B 0.9600
C11 H11C 0.9600
O1 C12 1.360(7)
C12 C17 1.389(8)
C12 C13 1.404(8)
C13 C14 1.369(8)
C13 H13 0.9300
C14 C15 1.393(8)
C14 H14 0.9300
C15 C16 1.390(8)
C15 C18 1.505(8)
C16 C17 1.385(8)
C16 H16 0.9300
C17 H17 0.9300
C18 N1 1.495(7)
C18 H18A 0.9700
C18 H18B 0.9700
N1 H1N1 0.8900
N1 H2N1 0.8900
N1 H3N1 0.8900
C21 O2 1.422(8)
C21 H21A 0.9600
C21 H21B 0.9600
C21 H21C 0.9600
O2 C22 1.374(6)
C22 C27 1.389(7)
C22 C23 1.389(8)
C23 C24 1.378(8)
C23 H23 0.9300
C24 C25 1.400(8)
C24 H24 0.9300
C25 C26 1.374(9)
C25 C28 1.504(10)
C26 C27 1.388(8)
C26 H26 0.9300
C27 H27 0.9300
C28 N2 1.437(9)
C28 H28A 0.9700
C28 H28B 0.9700
N2 H1N2 0.8900
N2 H2N2 0.8900
N2 H3N2 0.8900
C31 O3 1.425(7)
C31 H31A 0.9600
C31 H31B 0.9600
C31 H31C 0.9600
O3 C32 1.363(6)
C32 C33 1.388(8)
C32 C37 1.395(8)
C33 C34 1.380(8)
C33 H33 0.9300
C34 C35 1.394(8)
C34 H34 0.9300
C35 C36 1.395(8)
C35 C38 1.508(8)
C36 C37 1.375(8)
C36 H36 0.9300
C37 H37 0.9300
C38 N3 1.482(8)
C38 H38A 0.9700
C38 H38B 0.9700
N3 H1N3 0.8900
N3 H2N3 0.8900
N3 H3N3 0.8900
C41 O4 1.418(7)
C41 H41A 0.9600
C41 H41B 0.9600
C41 H41C 0.9600
O4 C42 1.371(7)
C42 C47 1.385(8)
C42 C43 1.388(8)
C43 C44 1.398(8)
C43 H43 0.9300
C44 C45 1.392(7)
C44 H44 0.9300
C45 C46 1.409(8)
C45 C48 1.492(7)
C46 C47 1.378(8)
C46 H46 0.9300
C47 H47 0.9300
C48 N4 1.506(7)
C48 H48A 0.9700
C48 H48B 0.9700
N4 H1N4 0.8900
N4 H2N4 0.8900
N4 H3N4 0.8900

loop_
_geom_hbond_atom_site_label_D
_geom_hbond_atom_site_label_H
_geom_hbond_atom_site_label_A
_geom_hbond_distance_DH
_geom_hbond_distance_HA
_geom_hbond_distance_DA
_geom_hbond_angle_DHA
_geom_hbond_site_symmetry_A
N1 H1N1 Cl4 0.89 2.61 3.367(5) 143.8 1_555
N1 H1N1 Cl8 0.89 2.78 3.352(5) 123.8 1_545
N1 H2N1 Cl1 0.89 2.39 3.250(5) 163.9 1_545
N1 H3N1 Cl4 0.89 2.45 3.265(5) 152.1 2_546
N2 H1N2 Cl7 0.89 2.57 3.321(5) 142.0 2_655
N2 H2N2 Cl5 0.89 2.41 3.284(6) 167.6 1_665
N2 H3N2 Cl7 0.89 2.80 3.346(6) 120.8 1_665
N3 H1N3 Cl6 0.89 2.52 3.254(5) 140.6 1_555
N3 H2N3 Cl6 0.89 2.72 3.373(5) 131.5 2_646
N3 H2N3 Cl8 0.89 2.69 3.302(5) 127.3 2_646
N3 H3N3 Cl1 0.89 2.37 3.175(5) 150.1 1_555
N4 H1N4 Cl2 0.89 2.57 3.353(5) 147.2 2_645
N4 H2N4 Cl3 0.89 2.38 3.268(5) 178.9 2_655
N4 H3N4 Cl2 0.89 2.63 3.348(5) 138.7 1_555
